data_4084460
loop_
_publ_author_name
'Jia, Yu-Xiang'
'Li, Bin-Bin'
'Li, Yongxin'
'Pullarkat, Sumod A.'
'Xu, Kai'
'Hirao, Hajime'
'Leung, Pak-Hing'

_publ_section_title
;
 Stereoelectronic and Catalytic Properties of Chiral Cyclometalated
 Phospha-palladium and -platinum Complexes
;
_journal_issue 21
_journal_name_full Organometallics
_journal_page_first 6053
_journal_paper_doi 10.1021/om500662q
_journal_volume 33
_journal_year 2014
_chemical_absolute_configuration ad
_chemical_formula_sum 'C51 H48 Cl3 O P3 Pt'
_chemical_formula_weight 1071.24
_space_group_crystal_system orthorhombic
_space_group_IT_number 18
_space_group_name_Hall 'P 2 2ab'
_space_group_name_H-M_alt 'P 21 21 2'
_symmetry_space_group_name_Hall 'P 2 2ab'
_symmetry_space_group_name_H-M 'P 21 21 2'
_atom_sites_solution_hydrogens mixed
_cell_angle_alpha 90
_cell_angle_beta 90
_cell_angle_gamma 90
_cell_formula_units_Z 4
_cell_length_a 19.9832(12)
_cell_length_b 24.0188(17)
_cell_length_c 9.3809(7)
_cell_measurement_reflns_used 6896
_cell_measurement_temperature 103.(2)
_cell_measurement_theta_max 32.2741
_cell_measurement_theta_min 2.5440
_cell_volume 4502.6(5)
_computing_cell_refinement 'SAINT V8.34A (Bruker AXS Inc., 2013)'
_computing_data_reduction 'SAINT V8.34A (Bruker AXS Inc., 2013)'
_computing_structure_refinement 'SHELXL-2013 (Sheldrick, 2013)'
_diffrn_ambient_temperature 103.(2)
_diffrn_detector_area_resol_mean 8.3333
_diffrn_measured_fraction_theta_full 0.992
_diffrn_measured_fraction_theta_max 0.992
_diffrn_radiation_wavelength 0.71073
_diffrn_reflns_av_R_equivalents 0.0662
_diffrn_reflns_av_unetI/netI 0.1039
_diffrn_reflns_limit_h_max 18
_diffrn_reflns_limit_h_min -29
_diffrn_reflns_limit_k_max 30
_diffrn_reflns_limit_k_min -35
_diffrn_reflns_limit_l_max 13
_diffrn_reflns_limit_l_min -13
_diffrn_reflns_number 42683
_diffrn_reflns_theta_full 32.00
_diffrn_reflns_theta_max 32.00
_diffrn_reflns_theta_min 2.74
_exptl_absorpt_coefficient_mu 3.439
_exptl_absorpt_correction_T_max 0.68
_exptl_absorpt_correction_T_min 0.43
_exptl_absorpt_correction_type multi-scan
_exptl_absorpt_process_details 'SADABS V2012/1 (Bruker AXS Inc.)'
_exptl_crystal_colour yellow
_exptl_crystal_density_diffrn 1.580
_exptl_crystal_density_method 'not measured'
_exptl_crystal_description block
_exptl_crystal_F_000 2144
_exptl_crystal_size_max 0.380
_exptl_crystal_size_mid 0.280
_exptl_crystal_size_min 0.120
_refine_diff_density_max 2.658
_refine_diff_density_min -2.284
_refine_ls_abs_structure_details
;
Flack x determined using 4990 quotients [(I+)-(I-)]/[(I+)+(I-)]
(Parsons and Flack (2004), Acta Cryst. A60, s61).
;
_refine_ls_abs_structure_Flack -0.009(4)
_refine_ls_extinction_method none
_refine_ls_goodness_of_fit_ref 0.930
_refine_ls_hydrogen_treatment constr
_refine_ls_matrix_type full
_refine_ls_number_parameters 615
_refine_ls_number_reflns 15346
_refine_ls_number_restraints 847
_refine_ls_restrained_S_all 0.925
_refine_ls_R_factor_all 0.0581
_refine_ls_R_factor_gt 0.0458
_refine_ls_shift/su_max 0.001
_refine_ls_shift/su_mean 0.000
_refine_ls_structure_factor_coef Fsqd
_refine_ls_weighting_details 'w=1/[\s^2^(Fo^2^)] where P=(Fo^2^+2Fc^2^)/3'
_refine_ls_weighting_scheme calc
_refine_ls_wR_factor_gt 0.0709
_refine_ls_wR_factor_ref 0.0746
_reflns_number_gt 13212
_reflns_number_total 15346
_reflns_threshold_expression 'I > 2\s(I)'
_cod_data_source_file om500662q_si_002.cif
_cod_data_source_block I
_cod_depositor_comments 'Adding full bibliography for 4084460--4084462.cif.'
_cod_database_code 4084460

loop_
_space_group_symop_operation_xyz
'x, y, z'
'-x, -y, z'
'-x+1/2, y+1/2, -z'
'x+1/2, -y+1/2, -z'

loop_
_atom_site_type_symbol
_atom_site_label
_atom_site_fract_x
_atom_site_fract_y
_atom_site_fract_z
_atom_site_U_iso_or_equiv
_atom_site_adp_type
_atom_site_calc_flag
_atom_site_refinement_flags_adp
_atom_site_refinement_flags_occupancy
_atom_site_refinement_flags_posn
_atom_site_occupancy
_atom_site_disorder_assembly
_atom_site_disorder_group
C C1 0.1847(3) 0.3221(2) 0.3504(6) 0.0103(11) Uani d U . . 1.0 . .
C C2 0.1776(3) 0.3806(2) 0.3781(7) 0.0132(12) Uani d U . . 1.0 . .
H H2 0.2103 0.3988 0.435 0.016 Uiso calc U . R 1.0 . .
C C3 0.1255(3) 0.4110(2) 0.3252(7) 0.0135(12) Uani d U . . 1.0 . .
H H3 0.123 0.4497 0.3448 0.016 Uiso calc U . R 1.0 . .
C C4 0.0750(3) 0.3854(2) 0.2414(6) 0.0119(11) Uani d U . . 1.0 . .
C C5 0.0178(3) 0.4157(3) 0.1943(7) 0.0178(13) Uani d U . . 1.0 . .
H H5 0.0141 0.4542 0.2168 0.021 Uiso calc U . R 1.0 . .
C C6 -0.0314(3) 0.3905(3) 0.1176(7) 0.0196(14) Uani d U . . 1.0 . .
H H6 -0.0699 0.4109 0.0889 0.024 Uiso calc U . R 1.0 . .
C C7 -0.0247(3) 0.3338(3) 0.0811(6) 0.0149(13) Uani d U . . 1.0 . .
H H7 -0.059 0.3162 0.0276 0.018 Uiso calc U . R 1.0 . .
C C8 0.0301(3) 0.3037(3) 0.1210(6) 0.0134(12) Uani d U . . 1.0 . .
H H8 0.034 0.2659 0.0926 0.016 Uiso calc U . R 1.0 . .
C C9 0.0818(3) 0.3288(2) 0.2057(6) 0.0103(11) Uani d U . . 1.0 . .
C C10 0.1381(3) 0.2975(2) 0.2587(7) 0.0125(12) Uani d U . . 1.0 . .
C C11 0.1468(3) 0.2382(2) 0.2098(6) 0.0109(12) Uani d U . . 1.0 . .
H H11 0.1019 0.22 0.2029 0.013 Uiso calc U . R 1.0 . .
C C12 0.1815(3) 0.2351(3) 0.0650(6) 0.0198(13) Uani d U . . 1.0 . .
H H12A 0.1543 0.2545 -0.0063 0.03 Uiso calc U . R 1.0 . .
H H12B 0.1867 0.196 0.0371 0.03 Uiso calc U . R 1.0 . .
H H12C 0.2256 0.2527 0.0713 0.03 Uiso calc U . R 1.0 . .
C C13 0.1337(3) 0.1763(3) 0.4758(7) 0.0119(12) Uani d U . . 1.0 . .
C C14 0.1439(3) 0.1832(3) 0.6217(7) 0.0153(13) Uani d U . . 1.0 . .
H H14 0.1815 0.2038 0.6545 0.018 Uiso calc U . R 1.0 . .
C C15 0.0997(3) 0.1602(3) 0.7197(7) 0.0199(14) Uani d U . . 1.0 . .
H H15 0.1068 0.1651 0.8191 0.024 Uiso calc U . R 1.0 . .
C C16 0.0451(3) 0.1302(3) 0.6711(7) 0.0171(13) Uani d U . . 1.0 . .
H H16 0.0149 0.114 0.7375 0.021 Uiso calc U . R 1.0 . .
C C17 0.0345(3) 0.1238(3) 0.5280(7) 0.0177(14) Uani d U . . 1.0 . .
H H17 -0.0036 0.1036 0.4963 0.021 Uiso calc U . R 1.0 . .
C C18 0.0776(2) 0.1459(2) 0.4293(7) 0.0144(13) Uani d U . . 1.0 . .
H H18 0.0696 0.1407 0.3303 0.017 Uiso calc U . R 1.0 . .
C C19 0.2404(3) 0.1457(2) 0.2789(6) 0.0106(10) Uani d U . . 1.0 . .
C C20 0.2197(3) 0.0908(3) 0.2926(7) 0.0172(13) Uani d U . . 1.0 . .
H H20 0.1775 0.0826 0.3344 0.021 Uiso calc U . R 1.0 . .
C C21 0.2604(3) 0.0476(2) 0.2451(7) 0.0217(13) Uani d U . . 1.0 . .
H H21 0.2455 0.0102 0.2531 0.026 Uiso calc U . R 1.0 . .
C C22 0.3230(3) 0.0588(3) 0.1860(7) 0.0202(14) Uani d U . . 1.0 . .
H H22 0.3512 0.0292 0.1562 0.024 Uiso calc U . R 1.0 . .
C C23 0.3438(3) 0.1135(3) 0.1710(7) 0.0192(14) Uani d U . . 1.0 . .
H H23 0.3864 0.1214 0.1307 0.023 Uiso calc U . R 1.0 . .
C C24 0.3027(3) 0.1566(3) 0.2146(6) 0.0125(12) Uani d U . . 1.0 . .
H H24 0.3167 0.194 0.2009 0.015 Uiso calc U . R 1.0 . .
C C25 0.3182(3) 0.1541(3) 0.6454(7) 0.0130(12) Uani d U . . 1.0 . .
C C26 0.3241(3) 0.1047(2) 0.5700(8) 0.0178(13) Uani d U . . 1.0 . .
H H26 0.3435 0.1049 0.4776 0.021 Uiso calc U . R 1.0 . .
C C27 0.3017(3) 0.0549(3) 0.6290(8) 0.0250(15) Uani d U . . 1.0 . .
H H27 0.305 0.0213 0.5761 0.03 Uiso calc U . R 1.0 . .
C C28 0.2745(3) 0.0545(3) 0.7646(8) 0.0250(15) Uani d U . . 1.0 . .
H H28 0.26 0.0204 0.8055 0.03 Uiso calc U . R 1.0 . .
C C29 0.2686(3) 0.1030(3) 0.8402(8) 0.0283(16) Uani d U . . 1.0 . .
H H29 0.2488 0.1024 0.9323 0.034 Uiso calc U . R 1.0 . .
C C30 0.2912(3) 0.1533(3) 0.7838(7) 0.0178(13) Uani d U . . 1.0 . .
H H30 0.2884 0.1866 0.8381 0.021 Uiso calc U . R 1.0 . .
C C31 0.4133(2) 0.2087(2) 0.4529(7) 0.0111(10) Uani d U . . 1.0 . .
C C32 0.4655(3) 0.1749(3) 0.4993(6) 0.0154(13) Uani d U . . 1.0 . .
H H32 0.4607 0.1533 0.5835 0.018 Uiso calc U . R 1.0 . .
C C33 0.5240(3) 0.1729(3) 0.4223(7) 0.0215(15) Uani d U . . 1.0 . .
H H33 0.5595 0.1496 0.4534 0.026 Uiso calc U . R 1.0 . .
C C34 0.5318(3) 0.2044(3) 0.3008(7) 0.0190(14) Uani d U . . 1.0 . .
H H34 0.5726 0.2029 0.2489 0.023 Uiso calc U . R 1.0 . .
C C35 0.4802(3) 0.2384(3) 0.2539(7) 0.0156(13) Uani d U . . 1.0 . .
H H35 0.4855 0.2605 0.1706 0.019 Uiso calc U . R 1.0 . .
C C36 0.4207(3) 0.2398(2) 0.3303(6) 0.0115(12) Uani d U . . 1.0 . .
H H36 0.3847 0.2624 0.2978 0.014 Uiso calc U . R 1.0 . .
C C37 0.3763(3) 0.2624(2) 0.7054(6) 0.0133(12) Uani d U . . 1.0 . .
H H37A 0.3446 0.2662 0.786 0.016 Uiso calc U . R 1.0 . .
H H37B 0.418 0.245 0.741 0.016 Uiso calc U . R 1.0 . .
C C38 0.3911(2) 0.3194(2) 0.6392(7) 0.0123(12) Uani d U . . 1.0 . .
H H38A 0.4253 0.3157 0.5636 0.015 Uiso calc U . R 1.0 . .
H H38B 0.4083 0.3451 0.7129 0.015 Uiso calc U . R 1.0 . .
C C39 0.3401(18) 0.4053(6) 0.453(2) 0.012(2) Uani d U P D 0.59(4) A 1
C C40 0.3663(9) 0.3933(8) 0.3188(19) 0.013(2) Uani d U P D 0.59(4) A 1
H H40 0.3671 0.3558 0.2861 0.015 Uiso calc U P R 0.59(4) A 1
C C41 0.3912(18) 0.4351(9) 0.233(2) 0.017(2) Uani d U P D 0.59(4) A 1
H H41 0.4096 0.4262 0.1423 0.02 Uiso calc U P R 0.59(4) A 1
C C42 0.3892(9) 0.4904(7) 0.2784(16) 0.017(3) Uani d U P D 0.59(4) A 1
H H42 0.4048 0.5194 0.2179 0.021 Uiso calc U P R 0.59(4) A 1
C C43 0.3648(9) 0.5024(6) 0.4109(15) 0.018(2) Uani d U P D 0.59(4) A 1
H H43 0.3654 0.5397 0.4441 0.022 Uiso calc U P R 0.59(4) A 1
C C44 0.3394(9) 0.4610(5) 0.4970(16) 0.014(2) Uani d U P D 0.59(4) A 1
H H44 0.3212 0.4704 0.5874 0.017 Uiso calc U P R 0.59(4) A 1
C C39A 0.342(3) 0.4049(9) 0.460(3) 0.012(3) Uani d U P D 0.41(4) A 2
C C40A 0.3547(14) 0.3945(11) 0.317(3) 0.013(3) Uani d U P D 0.41(4) A 2
H H40A 0.3417 0.3601 0.2756 0.016 Uiso calc U P R 0.41(4) A 2
C C41A 0.386(3) 0.4347(13) 0.235(4) 0.017(3) Uani d U P D 0.41(4) A 2
H H41A 0.3971 0.4273 0.1386 0.02 Uiso calc U P R 0.41(4) A 2
C C42A 0.4012(13) 0.4863(10) 0.296(2) 0.017(3) Uani d U P D 0.41(4) A 2
H H42A 0.4216 0.5145 0.2395 0.02 Uiso calc U P R 0.41(4) A 2
C C43A 0.3867(12) 0.4961(8) 0.436(2) 0.016(3) Uani d U P D 0.41(4) A 2
H H43A 0.3966 0.5315 0.4763 0.019 Uiso calc U P R 0.41(4) A 2
C C44A 0.3580(11) 0.4559(8) 0.520(2) 0.014(3) Uani d U P D 0.41(4) A 2
H H44A 0.3489 0.463 0.6174 0.016 Uiso calc U P R 0.41(4) A 2
C C45 0.2691(3) 0.3731(2) 0.7191(6) 0.0098(11) Uani d U . . 1.0 . .
C C46 0.3025(3) 0.4009(3) 0.8294(7) 0.0180(14) Uani d U . . 1.0 . .
H H46 0.3493 0.4072 0.8222 0.022 Uiso calc U . R 1.0 . .
C C47 0.2682(3) 0.4193(2) 0.9486(8) 0.0208(12) Uani d U . . 1.0 . .
H H47 0.2918 0.4377 1.0229 0.025 Uiso calc U . R 1.0 . .
C C48 0.1999(3) 0.4112(3) 0.9605(8) 0.0252(15) Uani d U . . 1.0 . .
H H48 0.1763 0.4246 1.0414 0.03 Uiso calc U . R 1.0 . .
C C49 0.1666(3) 0.3832(3) 0.8533(8) 0.0245(16) Uani d U . . 1.0 . .
H H49 0.1198 0.3771 0.8616 0.029 Uiso calc U . R 1.0 . .
C C50 0.1999(3) 0.3640(3) 0.7342(7) 0.0187(14) Uani d U . . 1.0 . .
H H50 0.1761 0.3445 0.6622 0.022 Uiso calc U . R 1.0 . .
Cl Cl1 0.51435(8) 0.65039(7) 0.9517(2) 0.0289(4) Uani d . . . 1.0 . .
C C51 0.4905(8) 0.5087(12) 0.8955(12) 0.033(4) Uani d U P D 0.5 B -1
H H51A 0.498 0.4732 0.9468 0.04 Uiso calc U P R 0.5 B -1
H H51B 0.5113 0.5388 0.9521 0.04 Uiso calc U P R 0.5 B -1
Cl Cl2 0.53007(19) 0.5052(2) 0.7283(5) 0.0449(11) Uani d U P D 0.5 B -1
Cl Cl3 0.40578(17) 0.52070(18) 0.8839(4) 0.0374(10) Uani d U P D 0.5 B -1
C C52 0.9812(12) 0.5353(10) 0.6804(16) 0.104(7) Uani d U P D 0.5 C -2
H H52A 0.9335 0.5276 0.66 0.125 Uiso calc U P R 0.5 C -2
H H52B 0.9861 0.5763 0.6809 0.125 Uiso calc U P R 0.5 C -2
Cl Cl4 0.9940(7) 0.5150(5) 0.8433(5) 0.079(4) Uani d U P D 0.5 C -2
Cl Cl5 1.0209(3) 0.5142(3) 0.5491(6) 0.0880(19) Uani d U P D 0.5 C -2
O O1 0.6503(2) 0.70620(19) 0.0467(6) 0.0331(11) Uani d . . . 1.0 . .
H H1O 0.6081 0.6945 0.0391 0.05 Uiso d U . R 1.0 . .
H H2O 0.6837 0.6811 0.0534 0.05 Uiso d U . R 1.0 . .
P P1 0.19529(7) 0.20465(6) 0.35327(17) 0.0087(3) Uani d U . . 1.0 . .
P P2 0.33954(6) 0.22008(6) 0.56360(17) 0.0104(3) Uani d U . . 1.0 . .
P P3 0.31332(7) 0.34662(6) 0.56391(19) 0.0106(3) Uani d U . D 1.0 . .
Pt Pt1 0.25792(2) 0.27418(2) 0.45197(2) 0.00828(5) Uani d U . . 1.0 . .

loop_
_atom_site_aniso_label
_atom_site_aniso_U_11
_atom_site_aniso_U_22
_atom_site_aniso_U_33
_atom_site_aniso_U_12
_atom_site_aniso_U_13
_atom_site_aniso_U_23
C1 0.011(2) 0.011(3) 0.010(3) -0.003(2) 0.003(2) 0.004(2)
C2 0.010(2) 0.011(3) 0.019(3) 0.000(2) -0.003(2) 0.000(2)
C3 0.020(3) 0.003(3) 0.017(3) 0.002(2) 0.000(2) 0.000(2)
C4 0.014(2) 0.009(3) 0.013(3) 0.002(2) 0.002(2) 0.001(2)
C5 0.024(3) 0.011(3) 0.019(3) 0.004(2) -0.004(2) 0.003(2)
C6 0.018(3) 0.021(3) 0.020(4) 0.005(2) -0.007(2) 0.003(3)
C7 0.014(2) 0.019(3) 0.012(3) 0.000(2) -0.005(2) -0.001(2)
C8 0.014(2) 0.014(3) 0.012(3) -0.001(2) 0.000(2) -0.003(2)
C9 0.014(2) 0.010(3) 0.006(3) -0.002(2) 0.003(2) 0.000(2)
C10 0.014(2) 0.008(3) 0.015(3) -0.002(2) 0.000(2) 0.001(2)
C11 0.014(2) 0.008(3) 0.010(3) 0.001(2) -0.005(2) 0.000(2)
C12 0.027(3) 0.020(4) 0.012(3) 0.009(3) -0.004(2) -0.002(3)
C13 0.013(2) 0.008(3) 0.015(3) 0.004(2) 0.001(2) 0.003(2)
C14 0.014(3) 0.014(3) 0.018(3) 0.002(2) -0.001(2) 0.002(2)
C15 0.020(3) 0.024(4) 0.016(3) 0.003(3) 0.004(2) 0.004(3)
C16 0.014(2) 0.011(3) 0.026(3) 0.005(2) 0.005(2) 0.004(2)
C17 0.010(2) 0.015(3) 0.029(4) 0.001(2) 0.002(2) 0.003(3)
C18 0.014(2) 0.008(3) 0.022(3) 0.002(2) 0.002(2) 0.002(2)
C19 0.014(2) 0.008(2) 0.010(3) -0.001(2) -0.004(2) 0.0001(19)
C20 0.018(3) 0.010(3) 0.024(4) -0.003(2) 0.006(2) 0.001(2)
C21 0.028(3) 0.006(3) 0.030(4) 0.003(3) 0.006(3) -0.003(2)
C22 0.024(3) 0.016(3) 0.021(4) 0.006(2) 0.005(3) -0.003(3)
C23 0.022(3) 0.022(3) 0.014(3) 0.005(2) 0.005(2) 0.000(3)
C24 0.019(3) 0.008(3) 0.010(3) -0.004(2) 0.001(2) -0.001(2)
C25 0.011(2) 0.011(3) 0.018(3) 0.001(2) -0.003(2) 0.005(2)
C26 0.022(3) 0.012(3) 0.020(4) 0.003(2) -0.007(3) 0.002(2)
C27 0.031(3) 0.012(3) 0.031(4) 0.000(3) -0.011(3) 0.006(3)
C28 0.031(4) 0.019(3) 0.025(4) -0.008(3) -0.008(3) 0.014(3)
C29 0.031(4) 0.033(4) 0.022(3) -0.004(3) -0.002(3) 0.014(3)
C30 0.017(3) 0.018(3) 0.018(3) -0.001(2) 0.002(2) 0.007(3)
C31 0.011(2) 0.011(3) 0.010(2) -0.0006(18) 0.000(2) -0.002(2)
C32 0.014(2) 0.018(3) 0.014(3) 0.000(2) -0.002(2) 0.005(2)
C33 0.018(3) 0.024(4) 0.022(4) 0.004(2) 0.003(2) 0.002(3)
C34 0.019(3) 0.023(4) 0.015(3) 0.002(2) 0.008(2) 0.001(3)
C35 0.015(2) 0.017(4) 0.015(3) -0.003(2) 0.004(2) -0.001(2)
C36 0.014(2) 0.011(3) 0.010(3) 0.000(2) -0.001(2) -0.002(2)
C37 0.015(2) 0.010(3) 0.015(3) 0.002(2) -0.003(2) -0.004(2)
C38 0.012(2) 0.012(3) 0.014(3) -0.001(2) -0.006(2) -0.006(2)
C39 0.009(4) 0.010(3) 0.016(4) 0.000(3) -0.001(4) -0.002(3)
C40 0.012(5) 0.010(4) 0.016(4) 0.001(4) -0.005(4) -0.002(3)
C41 0.014(5) 0.018(4) 0.018(4) -0.001(3) -0.003(4) 0.002(3)
C42 0.014(5) 0.019(4) 0.019(4) -0.004(4) -0.002(4) 0.002(3)
C43 0.019(5) 0.015(4) 0.021(4) -0.002(4) -0.001(4) -0.002(3)
C44 0.014(5) 0.011(4) 0.016(4) -0.001(3) -0.001(4) -0.006(3)
C39A 0.010(5) 0.010(4) 0.016(4) -0.001(4) -0.002(4) -0.001(3)
C40A 0.011(6) 0.011(4) 0.017(4) -0.003(4) -0.005(4) -0.001(4)
C41A 0.014(6) 0.017(4) 0.019(5) -0.002(4) -0.003(4) 0.001(4)
C42A 0.014(6) 0.016(5) 0.020(5) -0.003(4) -0.001(4) 0.002(4)
C43A 0.014(5) 0.013(4) 0.022(5) -0.006(4) -0.001(4) -0.003(4)
C44A 0.013(5) 0.011(4) 0.017(5) -0.004(4) -0.002(4) -0.003(4)
C45 0.014(2) 0.003(3) 0.012(3) 0.000(2) 0.001(2) -0.001(2)
C46 0.018(3) 0.017(4) 0.019(3) 0.004(2) -0.004(2) -0.003(3)
C47 0.030(3) 0.017(3) 0.015(3) 0.003(2) -0.004(3) -0.003(3)
C48 0.035(3) 0.025(4) 0.016(3) 0.000(3) 0.007(3) -0.008(3)
C49 0.020(3) 0.029(4) 0.024(4) -0.008(3) 0.009(3) -0.010(3)
C50 0.018(3) 0.019(4) 0.019(3) -0.006(2) 0.001(2) -0.005(3)
Cl1 0.0384(8) 0.0313(10) 0.0171(8) 0.0045(7) 0.0082(9) 0.0014(9)
C51 0.022(7) 0.057(13) 0.020(6) -0.010(6) 0.002(5) -0.005(7)
Cl2 0.053(2) 0.049(3) 0.033(2) -0.001(2) 0.0100(17) 0.003(2)
Cl3 0.0289(17) 0.045(3) 0.038(2) -0.0117(17) -0.0078(16) 0.0035(19)
C52 0.115(13) 0.130(15) 0.067(9) -0.016(12) 0.007(8) -0.011(9)
Cl4 0.047(5) 0.146(13) 0.045(3) -0.029(7) 0.007(4) -0.038(4)
Cl5 0.104(5) 0.114(6) 0.046(3) -0.018(4) 0.009(3) 0.012(4)
O1 0.041(3) 0.033(3) 0.025(3) 0.005(2) -0.003(3) 0.000(3)
P1 0.0108(6) 0.0056(7) 0.0097(7) -0.0002(5) -0.0016(6) -0.0005(6)
P2 0.0114(5) 0.0087(7) 0.0112(7) 0.0014(6) -0.0007(5) -0.0006(7)
P3 0.0107(6) 0.0084(7) 0.0127(8) 0.0003(5) -0.0009(7) -0.0020(7)
Pt1 0.00865(7) 0.00606(9) 0.01014(9) 0.00008(8) -0.00071(8) -0.00092(9)

loop_
_atom_type_symbol
_atom_type_description
_atom_type_scat_dispersion_real
_atom_type_scat_dispersion_imag
_atom_type_scat_source
C C 0.0033 0.0016 'International Tables Vol C Tables 4.2.6.8 and 6.1.1.4'
H H 0.0000 0.0000 'International Tables Vol C Tables 4.2.6.8 and 6.1.1.4'
P P 0.1023 0.0942 'International Tables Vol C Tables 4.2.6.8 and 6.1.1.4'
Cl Cl 0.1484 0.1585 'International Tables Vol C Tables 4.2.6.8 and 6.1.1.4'
Pt Pt -1.7033 8.3905 'International Tables Vol C Tables 4.2.6.8 and 6.1.1.4'
O O 0.0106 0.0060 'International Tables Vol C Tables 4.2.6.8 and 6.1.1.4'

loop_
_geom_angle_atom_site_label_1
_geom_angle_atom_site_label_2
_geom_angle_atom_site_label_3
_geom_angle
C10 C1 C2 117.3(5)
C10 C1 Pt1 120.9(4)
C2 C1 Pt1 121.7(4)
C3 C2 C1 122.2(5)
C3 C2 H2 118.9
C1 C2 H2 118.9
C2 C3 C4 120.8(6)
C2 C3 H3 119.6
C4 C3 H3 119.6
C9 C4 C3 118.8(5)
C9 C4 C5 119.9(5)
C3 C4 C5 121.3(6)
C6 C5 C4 121.0(6)
C6 C5 H5 119.5
C4 C5 H5 119.5
C5 C6 C7 119.2(6)
C5 C6 H6 120.4
C7 C6 H6 120.4
C8 C7 C6 121.5(5)
C8 C7 H7 119.2
C6 C7 H7 119.2
C7 C8 C9 120.4(6)
C7 C8 H8 119.8
C9 C8 H8 119.8
C4 C9 C8 117.9(5)
C4 C9 C10 119.8(5)
C8 C9 C10 122.2(5)
C1 C10 C9 120.8(5)
C1 C10 C11 120.6(5)
C9 C10 C11 118.6(5)
C10 C11 C12 111.7(5)
C10 C11 P1 104.6(4)
C12 C11 P1 113.0(4)
C10 C11 H11 109.1
C12 C11 H11 109.1
P1 C11 H11 109.1
C11 C12 H12A 109.5
C11 C12 H12B 109.5
H12A C12 H12B 109.5
C11 C12 H12C 109.5
H12A C12 H12C 109.5
H12B C12 H12C 109.5
C14 C13 C18 118.8(6)
C14 C13 P1 118.5(5)
C18 C13 P1 122.6(5)
C15 C14 C13 120.6(6)
C15 C14 H14 119.7
C13 C14 H14 119.7
C16 C15 C14 119.4(6)
C16 C15 H15 120.3
C14 C15 H15 120.3
C17 C16 C15 120.3(6)
C17 C16 H16 119.9
C15 C16 H16 119.9
C16 C17 C18 121.4(6)
C16 C17 H17 119.3
C18 C17 H17 119.3
C17 C18 C13 119.5(6)
C17 C18 H18 120.3
C13 C18 H18 120.3
C20 C19 C24 118.6(5)
C20 C19 P1 123.8(4)
C24 C19 P1 117.3(4)
C19 C20 C21 120.3(5)
C19 C20 H20 119.9
C21 C20 H20 119.9
C20 C21 C22 120.5(6)
C20 C21 H21 119.7
C22 C21 H21 119.7
C23 C22 C21 119.5(6)
C23 C22 H22 120.2
C21 C22 H22 120.2
C24 C23 C22 120.1(6)
C24 C23 H23 120.0
C22 C23 H23 120.0
C23 C24 C19 120.9(6)
C23 C24 H24 119.6
C19 C24 H24 119.6
C26 C25 C30 119.5(6)
C26 C25 P2 120.8(5)
C30 C25 P2 119.5(5)
C25 C26 C27 120.4(7)
C25 C26 H26 119.8
C27 C26 H26 119.8
C28 C27 C26 119.9(7)
C28 C27 H27 120.1
C26 C27 H27 120.1
C29 C28 C27 120.3(6)
C29 C28 H28 119.9
C27 C28 H28 119.9
C28 C29 C30 120.8(7)
C28 C29 H29 119.6
C30 C29 H29 119.6
C29 C30 C25 119.1(6)
C29 C30 H30 120.5
C25 C30 H30 120.5
C36 C31 C32 119.8(5)
C36 C31 P2 118.7(4)
C32 C31 P2 121.0(5)
C33 C32 C31 119.5(6)
C33 C32 H32 120.2
C31 C32 H32 120.2
C32 C33 C34 120.8(6)
C32 C33 H33 119.6
C34 C33 H33 119.6
C33 C34 C35 120.1(6)
C33 C34 H34 119.9
C35 C34 H34 119.9
C34 C35 C36 119.2(6)
C34 C35 H35 120.4
C36 C35 H35 120.4
C31 C36 C35 120.6(5)
C31 C36 H36 119.7
C35 C36 H36 119.7
C38 C37 P2 106.2(4)
C38 C37 H37A 110.5
P2 C37 H37A 110.5
C38 C37 H37B 110.5
P2 C37 H37B 110.5
H37A C37 H37B 108.7
C37 C38 P3 108.2(4)
C37 C38 H38A 110.1
P3 C38 H38A 110.1
C37 C38 H38B 110.1
P3 C38 H38B 110.1
H38A C38 H38B 108.4
C40 C39 C44 117.8(11)
C40 C39 P3 117.6(13)
C44 C39 P3 124.5(12)
C41 C40 C39 120.8(13)
C41 C40 H40 119.6
C39 C40 H40 119.6
C40 C41 C42 120.2(14)
C40 C41 H41 119.9
C42 C41 H41 119.9
C43 C42 C41 119.3(13)
C43 C42 H42 120.3
C41 C42 H42 120.3
C42 C43 C44 120.8(12)
C42 C43 H43 119.6
C44 C43 H43 119.6
C43 C44 C39 121.0(11)
C43 C44 H44 119.5
C39 C44 H44 119.5
C44A C39A C40A 120.8(16)
C44A C39A P3 122.8(16)
C40A C39A P3 116.2(17)
C41A C40A C39A 119.4(18)
C41A C40A H40A 120.3
C39A C40A H40A 120.3
C40A C41A C42A 120.(2)
C40A C41A H41A 120.2
C42A C41A H41A 120.2
C43A C42A C41A 119.9(18)
C43A C42A H42A 120.1
C41A C42A H42A 120.1
C44A C43A C42A 121.2(16)
C44A C43A H43A 119.4
C42A C43A H43A 119.4
C43A C44A C39A 119.1(15)
C43A C44A H44A 120.4
C39A C44A H44A 120.4
C46 C45 C50 117.9(6)
C46 C45 P3 121.8(4)
C50 C45 P3 120.3(5)
C47 C46 C45 120.9(5)
C47 C46 H46 119.6
C45 C46 H46 119.6
C48 C47 C46 120.5(7)
C48 C47 H47 119.7
C46 C47 H47 119.7
C49 C48 C47 119.1(7)
C49 C48 H48 120.5
C47 C48 H48 120.5
C48 C49 C50 121.3(6)
C48 C49 H49 119.3
C50 C49 H49 119.3
C49 C50 C45 120.3(6)
C49 C50 H50 119.9
C45 C50 H50 119.9
Cl3 C51 Cl2 113.2(7)
Cl3 C51 H51A 108.9
Cl2 C51 H51A 108.9
Cl3 C51 H51B 108.9
Cl2 C51 H51B 108.9
H51A C51 H51B 107.7
Cl5 C52 Cl4 124.7(13)
Cl5 C52 H52A 106.2
Cl4 C52 H52A 106.2
Cl5 C52 H52B 106.2
Cl4 C52 H52B 106.2
H52A C52 H52B 106.4
H1O O1 H2O 119.8
C13 P1 C19 106.7(3)
C13 P1 C11 105.6(3)
C19 P1 C11 108.7(3)
C13 P1 Pt1 112.9(2)
C19 P1 Pt1 116.94(18)
C11 P1 Pt1 105.33(19)
C25 P2 C31 107.5(3)
C25 P2 C37 105.8(3)
C31 P2 C37 100.0(3)
C25 P2 Pt1 120.83(18)
C31 P2 Pt1 113.1(2)
C37 P2 Pt1 107.34(19)
C39A P3 C45 108.6(10)
C39A P3 C38 102.2(18)
C45 P3 C38 103.2(3)
C45 P3 C39 109.1(7)
C38 P3 C39 104.3(12)
C39A P3 Pt1 119.5(11)
C45 P3 Pt1 113.19(18)
C38 P3 Pt1 108.24(19)
C39 P3 Pt1 117.5(7)
C1 Pt1 P1 80.46(17)
C1 Pt1 P3 97.34(17)
P1 Pt1 P3 175.00(5)
C1 Pt1 P2 179.46(18)
P1 Pt1 P2 99.08(5)
P3 Pt1 P2 83.14(5)

loop_
_geom_bond_atom_site_label_1
_geom_bond_atom_site_label_2
_geom_bond_distance
C1 C10 1.399(8)
C1 C2 1.435(8)
C1 Pt1 2.091(6)
C2 C3 1.365(8)
C2 H2 0.95
C3 C4 1.420(8)
C3 H3 0.95
C4 C9 1.406(8)
C4 C5 1.425(8)
C5 C6 1.362(8)
C5 H5 0.95
C6 C7 1.411(9)
C6 H6 0.95
C7 C8 1.364(7)
C7 H7 0.95
C8 C9 1.437(7)
C8 H8 0.95
C9 C10 1.441(8)
C10 C11 1.508(8)
C11 C12 1.526(8)
C11 P1 1.843(6)
C11 H11 1.0
C12 H12A 0.98
C12 H12B 0.98
C12 H12C 0.98
C13 C14 1.395(8)
C13 C18 1.408(8)
C13 P1 1.816(6)
C14 C15 1.390(8)
C14 H14 0.95
C15 C16 1.385(9)
C15 H15 0.95
C16 C17 1.368(9)
C16 H16 0.95
C17 C18 1.372(8)
C17 H17 0.95
C18 H18 0.95
C19 C20 1.389(8)
C19 C24 1.408(8)
C19 P1 1.817(6)
C20 C21 1.391(8)
C20 H20 0.95
C21 C22 1.394(9)
C21 H21 0.95
C22 C23 1.384(9)
C22 H22 0.95
C23 C24 1.383(8)
C23 H23 0.95
C24 H24 0.95
C25 C26 1.385(8)
C25 C30 1.406(8)
C25 P2 1.813(6)
C26 C27 1.392(8)
C26 H26 0.95
C27 C28 1.383(10)
C27 H27 0.95
C28 C29 1.370(9)
C28 H28 0.95
C29 C30 1.394(9)
C29 H29 0.95
C30 H30 0.95
C31 C36 1.379(8)
C31 C32 1.392(7)
C31 P2 1.823(5)
C32 C33 1.375(8)
C32 H32 0.95
C33 C34 1.377(9)
C33 H33 0.95
C34 C35 1.386(8)
C34 H34 0.95
C35 C36 1.390(7)
C35 H35 0.95
C36 H36 0.95
C37 C38 1.532(8)
C37 P2 1.827(6)
C37 H37A 0.99
C37 H37B 0.99
C38 P3 1.828(5)
C38 H38A 0.99
C38 H38B 0.99
C39 C40 1.396(15)
C39 C44 1.399(14)
C39 P3 1.830(12)
C40 C41 1.381(14)
C40 H40 0.95
C41 C42 1.395(16)
C41 H41 0.95
C42 C43 1.366(13)
C42 H42 0.95
C43 C44 1.378(13)
C43 H43 0.95
C44 H44 0.95
C39A C44A 1.384(18)
C39A C40A 1.384(18)
C39A P3 1.802(15)
C40A C41A 1.384(17)
C40A H40A 0.95
C41A C42A 1.395(19)
C41A H41A 0.95
C42A C43A 1.371(17)
C42A H42A 0.95
C43A C44A 1.369(16)
C43A H43A 0.95
C44A H44A 0.95
C45 C46 1.401(8)
C45 C50 1.406(7)
C45 P3 1.818(6)
C46 C47 1.385(9)
C46 H46 0.95
C47 C48 1.384(8)
C47 H47 0.95
C48 C49 1.380(9)
C48 H48 0.95
C49 C50 1.380(9)
C49 H49 0.95
C50 H50 0.95
C51 Cl3 1.721(13)
C51 Cl2 1.758(12)
C51 H51A 0.99
C51 H51B 0.99
C52 Cl5 1.550(15)
C52 Cl4 1.624(15)
C52 H52A 0.99
C52 H52B 0.99
O1 H1O 0.8921
O1 H2O 0.9026
P1 Pt1 2.2832(15)
P2 Pt1 2.3337(14)
P3 Pt1 2.3141(15)
